data_7029194
loop_
_publ_author_name
'Jia, Hongliang'
'Li, Yanlin'
'Xiong, Zhifang'
'Wang, Chengjie'
'Li, Gang'

_publ_section_title
;
 Five metal-organic frameworks from 3,4-dimethylphenyl substituted
 imidazole dicarboxylate: syntheses, structures and properties.
;
_journal_issue 9
_journal_name_full 'Dalton transactions (Cambridge, England : 2003)'
_journal_page_first 3704
_journal_page_last 3715
_journal_paper_doi 10.1039/c3dt52910j
_journal_volume 43
_journal_year 2014
_chemical_formula_sum 'C15 H18 Cd N4 O4'
_chemical_formula_weight 430.73
_chemical_name_systematic
;
 ?
;
_space_group_IT_number 88
_symmetry_cell_setting tetragonal
_symmetry_space_group_name_Hall '-I 4ad'
_symmetry_space_group_name_H-M 'I 41/a :2'
_atom_sites_solution_hydrogens geom
_atom_sites_solution_primary direct
_atom_sites_solution_secondary difmap
_audit_creation_method SHELXL-97
_cell_angle_alpha 90.00
_cell_angle_beta 90.00
_cell_angle_gamma 90.00
_cell_formula_units_Z 16
_cell_length_a 22.0941(10)
_cell_length_b 22.0941(10)
_cell_length_c 14.5099(14)
_cell_measurement_reflns_used 1983
_cell_measurement_temperature 298(2)
_cell_measurement_theta_max 25.20
_cell_measurement_theta_min 2.58
_cell_volume 7083.0(8)
_computing_cell_refinement 'SAINT (Bruker, 2007)'
_computing_data_collection 'APEX2 (Bruker, 2007)'
_computing_data_reduction 'SAINT (Bruker, 2007)'
_computing_molecular_graphics 'DIAMOND (Brandenburg & Berndt, 1999)'
_computing_publication_material 'SHELXL97 (Sheldrick, 2008)'
_computing_structure_refinement 'SHELXL-97 (Sheldrick, 1997)'
_computing_structure_solution 'SHELXS97 (Sheldrick, 2008)'
_diffrn_ambient_temperature 298(2)
_diffrn_measured_fraction_theta_full 0.832
_diffrn_measured_fraction_theta_max 0.832
_diffrn_radiation_monochromator graphite
_diffrn_radiation_source 'fine-focus sealed tube'
_diffrn_radiation_type MoK\a
_diffrn_radiation_wavelength 0.71073
_diffrn_reflns_av_R_equivalents 0.0492
_diffrn_reflns_av_sigmaI/netI 0.0561
_diffrn_reflns_limit_h_max 29
_diffrn_reflns_limit_h_min -29
_diffrn_reflns_limit_k_max 27
_diffrn_reflns_limit_k_min -29
_diffrn_reflns_limit_l_max 19
_diffrn_reflns_limit_l_min -17
_diffrn_reflns_number 15669
_diffrn_reflns_theta_full 28.28
_diffrn_reflns_theta_max 28.28
_diffrn_reflns_theta_min 1.84
_exptl_absorpt_coefficient_mu 1.259
_exptl_absorpt_correction_T_max 0.7869
_exptl_absorpt_correction_T_min 0.6329
_exptl_absorpt_correction_type multi-scan
_exptl_absorpt_process_details '(SADABS; Bruker, 2008)'
_exptl_crystal_colour yellow
_exptl_crystal_density_diffrn 1.616
_exptl_crystal_density_method 'not measured'
_exptl_crystal_description block
_exptl_crystal_F_000 3456
_exptl_crystal_size_max 0.40
_exptl_crystal_size_mid 0.30
_exptl_crystal_size_min 0.20
_refine_diff_density_max 1.224
_refine_diff_density_min -2.196
_refine_diff_density_rms 0.181
_refine_ls_extinction_method none
_refine_ls_goodness_of_fit_ref 1.239
_refine_ls_hydrogen_treatment mixed
_refine_ls_matrix_type full
_refine_ls_number_parameters 290
_refine_ls_number_reflns 3662
_refine_ls_number_restraints 0
_refine_ls_restrained_S_all 1.239
_refine_ls_R_factor_all 0.1030
_refine_ls_R_factor_gt 0.0824
_refine_ls_shift/su_max 0.001
_refine_ls_shift/su_mean 0.000
_refine_ls_structure_factor_coef Fsqd
_refine_ls_weighting_details 'calc w=1/[\s^2^(Fo^2^)+(0.0536P)^2^+125.1259P] where P=(Fo^2^+2Fc^2^)/3'
_refine_ls_weighting_scheme calc
_refine_ls_wR_factor_gt 0.1996
_refine_ls_wR_factor_ref 0.2071
_reflns_number_gt 2662
_reflns_number_total 3662
_reflns_threshold_expression >2sigma(I)
_cod_data_source_file c3dt52910j.txt
_cod_data_source_block a
_cod_original_sg_symbol_H-M 'I 41/a'
_cod_database_code 7029194

loop_
_symmetry_equiv_pos_as_xyz
'x, y, z'
'-x+1/2, -y, z+1/2'
'-y+3/4, x+1/4, z+1/4'
'y+3/4, -x+3/4, z+3/4'
'x+1/2, y+1/2, z+1/2'
'-x+1, -y+1/2, z+1'
'-y+5/4, x+3/4, z+3/4'
'y+5/4, -x+5/4, z+5/4'
'-x, -y, -z'
'x-1/2, y, -z-1/2'
'y-3/4, -x-1/4, -z-1/4'
'-y-3/4, x-3/4, -z-3/4'
'-x+1/2, -y+1/2, -z+1/2'
'x, y+1/2, -z'
'y-1/4, -x+1/4, -z+1/4'
'-y-1/4, x-1/4, -z-1/4'

loop_
_atom_site_label
_atom_site_type_symbol
_atom_site_fract_x
_atom_site_fract_y
_atom_site_fract_z
_atom_site_U_iso_or_equiv
_atom_site_adp_type
_atom_site_occupancy
_atom_site_symmetry_multiplicity
_atom_site_calc_flag
_atom_site_refinement_flags
_atom_site_disorder_assembly
_atom_site_disorder_group
C1 C 0.6416(4) 0.6976(4) 0.2619(7) 0.039(2) Uani 1 1 d . . .
C2 C 0.6998(4) 0.6689(4) 0.2432(6) 0.0342(18) Uani 1 1 d . . .
C3 C 0.7547(4) 0.6686(4) 0.2886(6) 0.0331(18) Uani 1 1 d . . .
C4 C 0.7736(5) 0.6981(5) 0.3772(7) 0.046(2) Uani 1 1 d . . .
C5 C 0.7638(4) 0.6179(5) 0.1618(7) 0.045(2) Uani 1 1 d . . .
C6 C 0.5835(5) 0.7223(5) -0.0905(7) 0.045(2) Uani 1 1 d . . .
H6A H 0.5598 0.7561 -0.1135 0.054 Uiso 1 1 calc R . .
H6B H 0.5757 0.6875 -0.1295 0.054 Uiso 1 1 calc R . .
C7 C 0.6495(6) 0.7379(6) -0.0934(8) 0.062(3) Uani 1 1 d . . .
H7A H 0.6560 0.7763 -0.0627 0.074 Uiso 1 1 calc R . .
H7B H 0.6622 0.7422 -0.1571 0.074 Uiso 1 1 calc R . .
N1 N 0.7060(4) 0.6363(4) 0.1624(6) 0.046(2) Uani 1 1 d . A .
N2 N 0.7957(3) 0.6363(3) 0.2393(5) 0.0323(15) Uani 1 1 d . A .
N3 N 0.5660(4) 0.7089(4) 0.0035(6) 0.0414(18) Uani 1 1 d . A .
H3A H 0.5275 0.6957 0.0048 0.050 Uiso 1 1 calc R . .
H3B H 0.5684 0.7426 0.0380 0.050 Uiso 1 1 calc R . .
N4 N 0.6875(4) 0.6900(5) -0.0474(7) 0.062(3) Uani 1 1 d . A .
H4A H 0.7194 0.7073 -0.0193 0.075 Uiso 1 1 calc R . .
H4B H 0.7016 0.6640 -0.0901 0.075 Uiso 1 1 calc R . .
O1 O 0.5997(3) 0.6950(3) 0.2070(5) 0.0485(18) Uani 1 1 d . A .
O2 O 0.6365(3) 0.7261(4) 0.3416(5) 0.0519(19) Uani 1 1 d . . .
H2 H 0.6686 0.7236 0.3699 0.078 Uiso 1 1 calc R . .
O3 O 0.7348(4) 0.7282(4) 0.4198(6) 0.059(2) Uani 1 1 d . . .
O4 O 0.8253(4) 0.6904(4) 0.4021(6) 0.055(2) Uani 1 1 d . . .
Cd1 Cd 0.62832(3) 0.63653(3) 0.06278(5) 0.0379(2) Uani 1 1 d . . .
C1A C 0.8044(10) 0.5964(11) 0.0818(15) 0.038(4) Uani 0.488(10) 1 d P A 1
C2A C 0.8149(9) 0.5351(9) 0.0674(14) 0.038(4) Uani 0.488(10) 1 d P A 1
H2A H 0.7972 0.5065 0.1061 0.046 Uiso 0.488(10) 1 calc PR A 1
C3A C 0.852(3) 0.516(2) -0.005(6) 0.038(10) Uani 0.488(10) 1 d P A 1
H3A1 H 0.8588 0.4754 -0.0144 0.046 Uiso 0.488(10) 1 calc PR A 1
C4A C 0.8783(9) 0.5591(10) -0.0625(16) 0.038(4) Uani 0.488(10) 1 d P A 1
C5A C 0.8678(9) 0.6204(9) -0.0481(13) 0.038(4) Uani 0.488(10) 1 d P A 1
C6A C 0.8308(9) 0.6390(9) 0.0240(13) 0.038(4) Uani 0.488(10) 1 d P A 1
H6A1 H 0.8238 0.6800 0.0337 0.046 Uiso 0.488(10) 1 calc PR A 1
C7A C 0.9262(9) 0.5445(9) -0.1349(14) 0.038(4) Uani 0.488(10) 1 d P A 1
H7A1 H 0.9304 0.5015 -0.1405 0.058 Uiso 0.488(10) 1 calc PR A 1
H7A2 H 0.9642 0.5618 -0.1165 0.058 Uiso 0.488(10) 1 calc PR A 1
H7A3 H 0.9142 0.5613 -0.1931 0.058 Uiso 0.488(10) 1 calc PR A 1
C8A C 0.8956(9) 0.6680(9) -0.1097(14) 0.038(4) Uani 0.488(10) 1 d P A 1
H8A1 H 0.9194 0.6487 -0.1567 0.058 Uiso 0.488(10) 1 calc PR A 1
H8A2 H 0.9211 0.6940 -0.0736 0.058 Uiso 0.488(10) 1 calc PR A 1
H8A3 H 0.8641 0.6914 -0.1380 0.058 Uiso 0.488(10) 1 calc PR A 1
C1B C 0.7854(10) 0.5674(10) 0.0970(14) 0.038(4) Uani 0.512(10) 1 d P A 2
C2B C 0.7528(9) 0.5146(8) 0.0815(13) 0.038(4) Uani 0.512(10) 1 d P A 2
H2B H 0.7161 0.5084 0.1116 0.046 Uiso 0.512(10) 1 calc PR A 2
C3B C 0.7749(8) 0.4710(8) 0.0212(13) 0.038(4) Uani 0.512(10) 1 d P A 2
H3B1 H 0.7531 0.4357 0.0109 0.046 Uiso 0.512(10) 1 calc PR A 2
C4B C 0.8297(9) 0.4803(10) -0.0237(14) 0.038(4) Uani 0.512(10) 1 d P A 2
C5B C 0.862(3) 0.533(2) -0.008(6) 0.038(9) Uani 0.512(10) 1 d P A 2
C6B C 0.8402(9) 0.5767(9) 0.0521(13) 0.038(4) Uani 0.512(10) 1 d P A 2
H6B1 H 0.8621 0.6120 0.0624 0.046 Uiso 0.512(10) 1 calc PR A 2
C7B C 0.8551(8) 0.4292(8) -0.0804(13) 0.038(4) Uani 0.512(10) 1 d P A 2
H7B1 H 0.8262 0.3968 -0.0831 0.058 Uiso 0.512(10) 1 calc PR A 2
H7B2 H 0.8918 0.4149 -0.0526 0.058 Uiso 0.512(10) 1 calc PR A 2
H7B3 H 0.8635 0.4434 -0.1416 0.058 Uiso 0.512(10) 1 calc PR A 2
C8B C 0.9218(9) 0.5397(8) -0.0557(13) 0.038(4) Uani 0.512(10) 1 d P A 2
H8B1 H 0.9289 0.5049 -0.0939 0.058 Uiso 0.512(10) 1 calc PR A 2
H8B2 H 0.9534 0.5429 -0.0106 0.058 Uiso 0.512(10) 1 calc PR A 2
H8B3 H 0.9214 0.5754 -0.0932 0.058 Uiso 0.512(10) 1 calc PR A 2

loop_
_atom_site_aniso_label
_atom_site_aniso_U_11
_atom_site_aniso_U_22
_atom_site_aniso_U_33
_atom_site_aniso_U_23
_atom_site_aniso_U_13
_atom_site_aniso_U_12
C1 0.038(5) 0.037(5) 0.040(5) -0.016(4) 0.007(4) -0.001(4)
C2 0.037(4) 0.035(4) 0.031(4) -0.009(4) 0.001(4) 0.001(4)
C3 0.038(5) 0.032(4) 0.029(4) 0.001(3) -0.001(3) -0.003(3)
C4 0.056(6) 0.044(5) 0.038(5) -0.012(4) -0.012(5) -0.001(5)
C5 0.035(5) 0.066(7) 0.034(5) -0.023(5) -0.008(4) 0.015(5)
C6 0.055(6) 0.039(5) 0.041(5) 0.003(4) 0.007(5) -0.007(4)
C7 0.075(8) 0.064(7) 0.047(6) -0.011(6) 0.003(6) -0.033(6)
N1 0.038(4) 0.060(5) 0.040(4) -0.028(4) -0.013(4) 0.015(4)
N2 0.033(4) 0.040(4) 0.024(3) -0.001(3) -0.004(3) 0.001(3)
N3 0.048(4) 0.031(4) 0.045(4) 0.000(3) 0.004(4) 0.000(3)
N4 0.041(5) 0.100(8) 0.045(5) -0.014(5) 0.006(4) -0.020(5)
O1 0.041(4) 0.045(4) 0.060(4) -0.019(3) -0.006(3) 0.007(3)
O2 0.045(4) 0.063(5) 0.048(4) -0.025(4) 0.002(3) 0.014(3)
O3 0.065(5) 0.062(5) 0.051(5) -0.023(4) -0.008(4) 0.022(4)
O4 0.059(5) 0.053(4) 0.054(4) -0.019(4) -0.022(4) 0.008(4)
Cd1 0.0337(4) 0.0399(4) 0.0401(4) -0.0118(3) -0.0069(3) 0.0050(3)
C1A 0.039(11) 0.036(11) 0.040(11) -0.014(9) 0.006(9) -0.001(9)
C2A 0.039(10) 0.036(10) 0.040(10) -0.014(8) 0.006(8) -0.001(8)
C3A 0.04(2) 0.04(3) 0.040(14) -0.01(2) 0.006(16) -0.001(18)
C4A 0.039(11) 0.036(10) 0.040(11) -0.014(9) 0.006(9) -0.001(8)
C5A 0.039(10) 0.036(9) 0.040(10) -0.014(8) 0.006(8) -0.001(8)
C6A 0.039(10) 0.036(10) 0.040(10) -0.014(8) 0.006(8) -0.001(8)
C7A 0.039(10) 0.036(9) 0.040(11) -0.014(8) 0.006(8) -0.001(8)
C8A 0.039(10) 0.036(9) 0.040(10) -0.014(8) 0.006(8) -0.001(8)
C1B 0.039(10) 0.036(10) 0.040(10) -0.014(9) 0.006(8) -0.001(9)
C2B 0.039(9) 0.036(9) 0.040(10) -0.014(8) 0.006(8) -0.001(7)
C3B 0.039(9) 0.036(9) 0.040(10) -0.014(8) 0.006(8) -0.001(7)
C4B 0.039(10) 0.036(10) 0.040(10) -0.014(8) 0.006(8) -0.001(8)
C5B 0.04(2) 0.04(2) 0.040(16) -0.01(2) 0.006(16) -0.001(16)
C6B 0.039(10) 0.036(10) 0.040(10) -0.014(8) 0.006(8) -0.001(8)
C7B 0.039(9) 0.036(9) 0.040(10) -0.014(8) 0.006(8) -0.001(7)
C8B 0.039(10) 0.036(9) 0.040(10) -0.014(8) 0.006(8) -0.001(8)

loop_
_atom_type_symbol
_atom_type_description
_atom_type_scat_dispersion_real
_atom_type_scat_dispersion_imag
_atom_type_scat_source
C C 0.0033 0.0016 'International Tables Vol C Tables 4.2.6.8 and 6.1.1.4'
H H 0.0000 0.0000 'International Tables Vol C Tables 4.2.6.8 and 6.1.1.4'
N N 0.0061 0.0033 'International Tables Vol C Tables 4.2.6.8 and 6.1.1.4'
O O 0.0106 0.0060 'International Tables Vol C Tables 4.2.6.8 and 6.1.1.4'
Cd Cd -0.8075 1.2024 'International Tables Vol C Tables 4.2.6.8 and 6.1.1.4'

loop_
_geom_angle_atom_site_label_1
_geom_angle_atom_site_label_2
_geom_angle_atom_site_label_3
_geom_angle
_geom_angle_site_symmetry_1
_geom_angle_site_symmetry_3
O1 C1 O2 122.0(9) . .
O1 C1 C2 121.7(8) . .
O2 C1 C2 116.4(8) . .
C3 C2 N1 108.4(8) . .
C3 C2 C1 133.5(8) . .
N1 C2 C1 118.1(8) . .
N2 C3 C2 109.7(7) . .
N2 C3 C4 119.7(8) . .
C2 C3 C4 130.6(9) . .
O4 C4 O3 125.0(9) . .
O4 C4 C3 117.2(10) . .
O3 C4 C3 117.7(9) . .
N1 C5 N2 112.9(8) . .
N1 C5 C1B 121.4(11) . .
N2 C5 C1B 123.5(11) . .
N1 C5 C1A 130.7(11) . .
N2 C5 C1A 113.9(11) . .
C1B C5 C1A 30.0(9) . .
N3 C6 C7 109.4(9) . .
N3 C6 H6A 109.8 . .
C7 C6 H6A 109.8 . .
N3 C6 H6B 109.8 . .
C7 C6 H6B 109.8 . .
H6A C6 H6B 108.2 . .
C6 C7 N4 111.6(9) . .
C6 C7 H7A 109.3 . .
N4 C7 H7A 109.3 . .
C6 C7 H7B 109.3 . .
N4 C7 H7B 109.3 . .
H7A C7 H7B 108.0 . .
C5 N1 C2 104.9(7) . .
C5 N1 Cd1 136.5(6) . .
C2 N1 Cd1 118.0(6) . .
C3 N2 C5 104.1(7) . .
C3 N2 Cd1 114.3(5) . 8_454
C5 N2 Cd1 141.1(6) . 8_454
C6 N3 Cd1 109.8(6) . .
C6 N3 H3A 109.7 . .
Cd1 N3 H3A 109.7 . .
C6 N3 H3B 109.7 . .
Cd1 N3 H3B 109.7 . .
H3A N3 H3B 108.2 . .
C7 N4 Cd1 109.9(7) . .
C7 N4 H4A 109.7 . .
Cd1 N4 H4A 109.7 . .
C7 N4 H4B 109.7 . .
Cd1 N4 H4B 109.7 . .
H4A N4 H4B 108.2 . .
C1 O1 Cd1 111.9(6) . .
C1 O2 H2 109.5 . .
C4 O4 Cd1 117.2(7) . 8_454
N1 Cd1 N3 135.0(3) . .
N1 Cd1 N2 113.9(3) . 7_544
N3 Cd1 N2 110.7(3) . 7_544
N1 Cd1 N4 90.8(4) . .
N3 Cd1 N4 74.3(3) . .
N2 Cd1 N4 101.5(3) 7_544 .
N1 Cd1 O4 97.7(3) . 7_544
N3 Cd1 O4 102.4(3) . 7_544
N2 Cd1 O4 70.8(3) 7_544 7_544
N4 Cd1 O4 170.3(3) . 7_544
N1 Cd1 O1 70.1(3) . .
N3 Cd1 O1 78.7(3) . .
N2 Cd1 O1 142.4(3) 7_544 .
N4 Cd1 O1 116.0(3) . .
O4 Cd1 O1 71.7(3) 7_544 .
C2A C1A C6A 120.0(19) . .
C2A C1A C5 121(2) . .
C6A C1A C5 119.3(17) . .
C1A C2A C3A 120(3) . .
C1A C2A H2A 120.0 . .
C3A C2A H2A 120.0 . .
C4A C3A C2A 120(4) . .
C4A C3A H3A1 120.0 . .
C2A C3A H3A1 120.0 . .
C3A C4A C5A 120(3) . .
C3A C4A C7A 124(3) . .
C5A C4A C7A 115(2) . .
C4A C5A C6A 120(2) . .
C4A C5A C8A 121.4(18) . .
C6A C5A C8A 118.6(17) . .
C5A C6A C1A 120.0(18) . .
C5A C6A H6A1 120.0 . .
C1A C6A H6A1 120.0 . .
C4A C7A H7A1 109.5 . .
C4A C7A H7A2 109.5 . .
H7A1 C7A H7A2 109.5 . .
C4A C7A H7A3 109.5 . .
H7A1 C7A H7A3 109.5 . .
H7A2 C7A H7A3 109.5 . .
C5A C8A H8A1 109.5 . .
C5A C8A H8A2 109.5 . .
H8A1 C8A H8A2 109.5 . .
C5A C8A H8A3 109.5 . .
H8A1 C8A H8A3 109.5 . .
H8A2 C8A H8A3 109.5 . .
C2B C1B C6B 120.0(17) . .
C2B C1B C5 123.2(17) . .
C6B C1B C5 116.8(18) . .
C1B C2B C3B 120.0(18) . .
C1B C2B H2B 120.0 . .
C3B C2B H2B 120.0 . .
C4B C3B C2B 120.0(18) . .
C4B C3B H3B1 120.0 . .
C2B C3B H3B1 120.0 . .
C3B C4B C5B 120(3) . .
C3B C4B C7B 118.1(18) . .
C5B C4B C7B 122(4) . .
C6B C5B C4B 120(5) . .
C6B C5B C8B 122(3) . .
C4B C5B C8B 118(5) . .
C5B C6B C1B 120(3) . .
C5B C6B H6B1 120.0 . .
C1B C6B H6B1 120.0 . .
C4B C7B H7B1 109.5 . .
C4B C7B H7B2 109.5 . .
H7B1 C7B H7B2 109.5 . .
C4B C7B H7B3 109.5 . .
H7B1 C7B H7B3 109.5 . .
H7B2 C7B H7B3 109.5 . .
C5B C8B H8B1 109.5 . .
C5B C8B H8B2 109.5 . .
H8B1 C8B H8B2 109.5 . .
C5B C8B H8B3 109.5 . .
H8B1 C8B H8B3 109.5 . .
H8B2 C8B H8B3 109.5 . .

loop_
_geom_bond_atom_site_label_1
_geom_bond_atom_site_label_2
_geom_bond_distance
_geom_bond_site_symmetry_2
C1 O1 1.222(12) .
C1 O2 1.322(11) .
C1 C2 1.459(12) .
C2 C3 1.381(12) .
C2 N1 1.383(11) .
C3 N2 1.357(11) .
C3 C4 1.500(12) .
C4 O4 1.212(13) .
C4 O3 1.249(13) .
C5 N1 1.341(12) .
C5 N2 1.388(11) .
C5 C1B 1.53(2) .
C5 C1A 1.54(2) .
C6 N3 1.449(13) .
C6 C7 1.500(16) .
C6 H6A 0.9700 .
C6 H6B 0.9700 .
C7 N4 1.506(18) .
C7 H7A 0.9700 .
C7 H7B 0.9700 .
N1 Cd1 2.244(8) .
N2 Cd1 2.296(7) 8_454
N3 Cd1 2.278(8) .
N3 H3A 0.9000 .
N3 H3B 0.9000 .
N4 Cd1 2.379(10) .
N4 H4A 0.9000 .
N4 H4B 0.9000 .
O1 Cd1 2.539(7) .
O2 H2 0.8200 .
O4 Cd1 2.412(8) 8_454
Cd1 N2 2.296(7) 7_544
Cd1 O4 2.412(8) 7_544
C1A C2A 1.39(3) .
C1A C6A 1.39(3) .
C2A C3A 1.39(8) .
C2A H2A 0.9300 .
C3A C4A 1.39(6) .
C3A H3A1 0.9300 .
C4A C5A 1.39(3) .
C4A C7A 1.53(3) .
C5A C6A 1.39(2) .
C5A C8A 1.51(3) .
C6A H6A1 0.9300 .
C7A H7A1 0.9600 .
C7A H7A2 0.9600 .
C7A H7A3 0.9600 .
C8A H8A1 0.9600 .
C8A H8A2 0.9600 .
C8A H8A3 0.9600 .
C1B C2B 1.39(3) .
C1B C6B 1.39(3) .
C2B C3B 1.39(2) .
C2B H2B 0.9300 .
C3B C4B 1.39(3) .
C3B H3B1 0.9300 .
C4B C5B 1.39(4) .
C4B C7B 1.50(3) .
C5B C6B 1.39(7) .
C5B C8B 1.49(6) .
C6B H6B1 0.9300 .
C7B H7B1 0.9600 .
C7B H7B2 0.9600 .
C7B H7B3 0.9600 .
C8B H8B1 0.9600 .
C8B H8B2 0.9600 .
C8B H8B3 0.9600 .

loop_
_geom_torsion_atom_site_label_1
_geom_torsion_atom_site_label_2
_geom_torsion_atom_site_label_3
_geom_torsion_atom_site_label_4
_geom_torsion
_geom_torsion_site_symmetry_4
O1 C1 C2 C3 174.4(10) .
O2 C1 C2 C3 -6.2(16) .
O1 C1 C2 N1 -2.4(15) .
O2 C1 C2 N1 177.0(9) .
N1 C2 C3 N2 -0.4(11) .
C1 C2 C3 N2 -177.4(10) .
N1 C2 C3 C4 178.2(10) .
C1 C2 C3 C4 1.2(18) .
N2 C3 C4 O4 -1.6(14) .
C2 C3 C4 O4 179.9(10) .
N2 C3 C4 O3 179.0(9) .
C2 C3 C4 O3 0.5(17) .
N3 C6 C7 N4 52.3(12) .
N2 C5 N1 C2 0.9(13) .
C1B C5 N1 C2 164.5(14) .
C1A C5 N1 C2 -160.0(16) .
N2 C5 N1 Cd1 171.4(8) .
C1B C5 N1 Cd1 -25(2) .
C1A C5 N1 Cd1 11(2) .
C3 C2 N1 C5 -0.3(12) .
C1 C2 N1 C5 177.3(9) .
C3 C2 N1 Cd1 -172.9(6) .
C1 C2 N1 Cd1 4.6(12) .
C2 C3 N2 C5 0.9(10) .
C4 C3 N2 C5 -177.9(9) .
C2 C3 N2 Cd1 -173.2(6) 8_454
C4 C3 N2 Cd1 8.0(10) 8_454
N1 C5 N2 C3 -1.1(12) .
C1B C5 N2 C3 -164.3(14) .
C1A C5 N2 C3 163.1(13) .
N1 C5 N2 Cd1 170.3(8) 8_454
C1B C5 N2 Cd1 7(2) 8_454
C1A C5 N2 Cd1 -25.4(19) 8_454
C7 C6 N3 Cd1 -53.4(10) .
C6 C7 N4 Cd1 -24.9(11) .
O2 C1 O1 Cd1 179.9(8) .
C2 C1 O1 Cd1 -0.8(12) .
O3 C4 O4 Cd1 173.9(9) 8_454
C3 C4 O4 Cd1 -5.5(13) 8_454
C5 N1 Cd1 N3 -124.1(11) .
C2 N1 Cd1 N3 45.5(10) .
C5 N1 Cd1 N2 47.2(13) 7_544
C2 N1 Cd1 N2 -143.1(7) 7_544
C5 N1 Cd1 N4 -55.7(13) .
C2 N1 Cd1 N4 113.9(8) .
C5 N1 Cd1 O4 119.6(12) 7_544
C2 N1 Cd1 O4 -70.8(8) 7_544
C5 N1 Cd1 O1 -173.1(13) .
C2 N1 Cd1 O1 -3.5(7) .
C6 N3 Cd1 N1 104.3(7) .
C6 N3 Cd1 N2 -67.3(7) 7_544
C6 N3 Cd1 N4 29.3(6) .
C6 N3 Cd1 O4 -141.2(6) 7_544
C6 N3 Cd1 O1 150.7(7) .
C7 N4 Cd1 N1 -138.9(7) .
C7 N4 Cd1 N3 -1.9(7) .
C7 N4 Cd1 N2 106.6(7) 7_544
C7 N4 Cd1 O4 70(2) 7_544
C7 N4 Cd1 O1 -70.7(7) .
C1 O1 Cd1 N1 2.3(7) .
C1 O1 Cd1 N3 -144.8(8) .
C1 O1 Cd1 N2 105.9(7) 7_544
C1 O1 Cd1 N4 -78.6(8) .
C1 O1 Cd1 O4 107.9(8) 7_544
N1 C5 C1A C2A -101(2) .
N2 C5 C1A C2A 98(2) .
C1B C5 C1A C2A -18(2) .
N1 C5 C1A C6A 80(2) .
N2 C5 C1A C6A -81(2) .
C1B C5 C1A C6A 163(4) .
C6A C1A C2A C3A 0(5) .
C5 C1A C2A C3A -180(4) .
C1A C2A C3A C4A 0(8) .
C2A C3A C4A C5A 0(8) .
C2A C3A C4A C7A 171(4) .
C3A C4A C5A C6A 0(5) .
C7A C4A C5A C6A -171.9(18) .
C3A C4A C5A C8A -180(4) .
C7A C4A C5A C8A 8(3) .
C4A C5A C6A C1A 0(3) .
C8A C5A C6A C1A 179.8(19) .
C2A C1A C6A C5A 0(3) .
C5 C1A C6A C5A 179.7(17) .
N1 C5 C1B C2B -43(3) .
N2 C5 C1B C2B 118.9(19) .
C1A C5 C1B C2B -161(4) .
N1 C5 C1B C6B 136.6(17) .
N2 C5 C1B C6B -62(2) .
C1A C5 C1B C6B 18(2) .
C6B C1B C2B C3B 0(3) .
C5 C1B C2B C3B 179.5(17) .
C1B C2B C3B C4B 0(3) .
C2B C3B C4B C5B 0(5) .
C2B C3B C4B C7B 173.6(19) .
C3B C4B C5B C6B 0(8) .
C7B C4B C5B C6B -173(4) .
C3B C4B C5B C8B 178(4) .
C7B C4B C5B C8B 5(8) .
C4B C5B C6B C1B 0(8) .
C8B C5B C6B C1B -178(4) .
C2B C1B C6B C5B 0(5) .
C5 C1B C6B C5B -179(4) .
